data_7041774
loop_
_publ_author_name
'Horstmann, Jan'
'Niemann, Mark'
'Berthold, Katar\'ina'
'Mix, Andreas'
'Neumann, Beate'
'Stammler, Hans-Georg'
'Mitzel, Norbert W.'

_publ_section_title
;
 Fluoride complexation by bidentate silicon Lewis acids.
;
_journal_issue 6
_journal_name_full 'Dalton transactions (Cambridge, England : 2003)'
_journal_page_first 1898
_journal_page_last 1913
_journal_paper_doi 10.1039/c6dt04608h
_journal_volume 46
_journal_year 2017
_chemical_absolute_configuration unk
_chemical_formula_moiety 'C28 H38 F7 K O6 Si3'
_chemical_formula_sum 'C28 H38 F7 K O6 Si3'
_chemical_formula_weight 726.95
_chemical_name_systematic
;
 ?
;
_space_group_crystal_system monoclinic
_space_group_IT_number 4
_space_group_name_Hall 'P 2yb'
_space_group_name_H-M_alt 'P 1 21 1'
_symmetry_space_group_name_Hall 'P 2yb'
_symmetry_space_group_name_H-M 'P 1 21 1'
_atom_sites_solution_hydrogens geom
_atom_sites_solution_primary direct
_audit_creation_date 2015-07-03
_audit_creation_method
;
  Olex2 1.2-ac2
  (compiled 2012.03.27 svn.r2268, GUI svn.r4156)
;
_audit_update_record
;
2016-12-01 deposited with the CCDC.
2017-01-12 downloaded from the CCDC.
;
_cell_angle_alpha 90
_cell_angle_beta 100.137(3)
_cell_angle_gamma 90
_cell_formula_units_Z 2
_cell_length_a 9.6707(3)
_cell_length_b 14.7072(3)
_cell_length_c 12.2271(3)
_cell_measurement_reflns_used 12901
_cell_measurement_temperature 99.93(16)
_cell_measurement_theta_max 71.8370
_cell_measurement_theta_min 3.6470
_cell_volume 1711.90(8)
_computing_cell_refinement 'CrysAlisPro 1.171.38.30a (Agilent, 2015)'
_computing_data_collection 'CrysAlisPro 1.171.38.30a (Agilent, 2015)'
_computing_data_reduction 'CrysAlisPro 1.171.38.30a (Agilent, 2015)'
_computing_molecular_graphics
;
O. V. Dolomanov, L. J. Bourhis, R. J. Gildea, J. A. K. Howard and H. Puschmann,
OLEX2: a complete structure solution, refinement and analysis program.
J. Appl. Cryst. (2009). 42, 339-341.
;
_computing_publication_material
;
O. V. Dolomanov, L. J. Bourhis, R. J. Gildea, J. A. K. Howard and H. Puschmann,
OLEX2: a complete structure solution, refinement and analysis program.
J. Appl. Cryst. (2009). 42, 339-341.
;
_computing_structure_refinement
;
SHELXL, G.M. Sheldrick, Acta Cryst.
(2008). A64, 112-122
;
_computing_structure_solution
;
SHELXS, G.M. Sheldrick, Acta Cryst.
(2008). A64, 112-122
;
_diffrn_ambient_environment N~2~
_diffrn_ambient_temperature 99.93(16)
_diffrn_detector 'CCD plate'
_diffrn_detector_area_resol_mean 5.3114
_diffrn_detector_type Atlas
_diffrn_measured_fraction_theta_full 1.0000
_diffrn_measured_fraction_theta_max 0.9988
_diffrn_measurement_details
;
List of Runs (angles in degrees, time in seconds):

  # Type    Start    End  Width  t~exp~   \w     \q     \k     \f   Frames
#--------------------------------------------------------------------------
  1  \w   -119.00 -48.00   1.00    7.97    --  -38.50-178.00-180.00   71
  2  \w    -41.00 -13.00   1.00    7.97    --  -38.50 -57.00 -30.00   28
  3  \w   -106.00 -73.00   1.00    7.97    --  -38.50 -57.00 -30.00   33
  4  \w   -103.00 -70.00   1.00    7.97    --  -38.50 -57.00  60.00   33
  5  \w    -54.00  29.00   1.00    7.97    --  -38.50  57.00  30.00   83
  6  \w    -41.00 -13.00   1.00    7.97    --  -38.50 -57.00  60.00   28
  7  \w   -109.00 -53.00   1.00    7.97    --  -38.50-156.00 -11.00   56
  8  \w    -52.00  28.00   1.00    7.97    --  -38.50  57.00-150.00   80
  9  \w     13.00  78.00   1.00    7.97    --   42.95  77.00-180.00   65
 10  \w     91.00 126.00   1.00    7.97    --   42.95 178.00-180.00   35
 11  \w     76.00 104.00   1.00    7.97    --   42.95  77.00 -90.00   28
 12  \w     44.00  97.00   1.00    7.97    --   42.95  38.00  90.00   53
 13  \w     23.00 110.00   1.00    7.97    --   42.95  38.00 150.00   87
 14  \w     13.00  79.00   1.00    7.97    --   42.95  77.00 -60.00   66
 15  \w     14.00  49.00   1.00    7.97    --   42.95  77.00 -90.00   35
 16  \w     14.00  67.00   1.00    7.97    --   42.95  77.00  90.00   53
 17  \w     25.00 112.00   1.00    7.97    --   42.95  77.00-150.00   87
 18  \w     14.00  75.00   1.00    7.97    --   42.95  77.00   0.00   61
 19  \w     81.00 176.00   1.00   31.88    --  111.00  77.00-150.00   95
 20  \w     81.00 165.00   1.00   31.88    --  111.00  77.00  30.00   84
 21  \w    149.00 177.00   1.00   31.88    --  111.00  63.00 -77.39   28
 22  \w     85.00 117.00   1.00   31.88    --  111.00  61.00 -90.00   32
 23  \w     81.00 178.00   1.00   31.88    --  111.00  77.00 -30.00   97
 24  \w     85.00 112.00   1.00   31.88    --  111.00  61.00  60.00   27
 25  \w     83.00 110.00   1.00   31.88    --  111.00  77.00 150.00   27
 26  \w    125.00 178.00   1.00   31.88    --  111.00  61.00 -90.00   53
 27  \w    129.00 156.00   1.00   31.88    --  111.00  61.00 120.00   27
 28  \w     84.00 113.00   1.00   31.88    --  111.00  63.00 -77.39   29
 29  \w    123.00 178.00   1.00   31.88    --  111.00  77.00  78.56   55
 30  \w     85.00 123.00   1.00   31.88    --  111.00  61.00 120.00   38
 31  \w     81.00 108.00   1.00   31.88    --  111.00  77.00 -60.00   27
 32  \w     81.00 145.00   1.00   31.88    --  111.00  76.00  13.90   64
 33  \w     85.00 111.00   1.00   31.88    --  111.00  61.00   0.00   26
 34  \w     86.00 112.00   1.00   31.88    --  111.00  61.00-120.00   26
 35  \w     83.00 109.00   1.00   31.88    --  111.00  67.00 -34.72   26
 36  \w     84.00 111.00   1.00   31.88    --  111.00  69.00 177.27   27
 37  \w     85.00 111.00   1.00   31.88    --  111.00  61.00 150.00   26
 38  \w     32.00  92.00   1.00   31.88    --  111.00 -94.00-180.00   60
 39  \w     41.00 139.00   1.00   31.88    --  111.00 -77.00  30.00   98
 40  \w     81.00 108.00   1.00   31.88    --  111.00  77.00  90.00   27
 41  \w     81.00 137.00   1.00   31.88    --  111.00  77.00   0.00   56
 42  \w     81.00 108.00   1.00   31.88    --  111.00  77.00-180.00   27
 43  \w    119.00 178.00   1.00   31.88    --  111.00  77.00-120.00   59
 44  \w     82.00 177.00   1.00   31.88    --  111.00  77.00 120.00   95
 45  \w     86.00 178.00   1.00   31.88    --  111.00  61.00-180.00   92
 46  \w     86.00 113.00   1.00   31.88    --  111.00  61.00 -60.00   27
 47  \w    127.00 177.00   1.00   31.88    --  111.00  60.00 162.55   50
 48  \w     81.00 107.00   1.00   31.88    --  111.00  77.00-120.00   26
 49  \w     65.00 117.00   1.00   31.88    --  111.00-125.00   0.00   52
 50  \w     82.00 178.00   1.00   31.88    --  111.00  77.00  60.00   96
 51  \w     44.00 121.00   1.00   31.88    --  111.00-125.00 -90.00   77
 52  \w     85.00 113.00   1.00   31.88    --  111.00  61.00-150.00   28
 53  \w     43.00 109.00   1.00   31.88    --  111.00 -94.00   0.00   66
 54  \w     85.00 112.00   1.00   31.88    --  111.00  61.00  90.00   27
 55  \w     41.00  91.00   1.00   31.88    --  111.00 -77.00-120.00   50
 56  \w     86.00 118.00   1.00   31.88    --  111.00  60.00 162.55   32
 57  \w     83.00 110.00   1.00   31.88    --  111.00  68.00  59.35   27
 58  \w     81.00 108.00   1.00   31.88    --  111.00  77.00  78.56   27
 59  \w     86.00 154.00   1.00   31.88    --  111.00  59.00 -48.96   68
;
_diffrn_measurement_device 'four-circle diffractometer'
_diffrn_measurement_device_type 'SuperNova, Dual, Cu at zero, Atlas'
_diffrn_measurement_method '\w scans'
_diffrn_orient_matrix_type 'CrysAlisPro convention (1999,Acta A55,543-557)'
_diffrn_orient_matrix_UB_11 0.0260221000
_diffrn_orient_matrix_UB_12 0.1032475000
_diffrn_orient_matrix_UB_13 0.0089980000
_diffrn_orient_matrix_UB_21 -0.0592922000
_diffrn_orient_matrix_UB_22 0.0104851000
_diffrn_orient_matrix_UB_23 -0.1247625000
_diffrn_orient_matrix_UB_31 -0.1481423000
_diffrn_orient_matrix_UB_32 0.0139635000
_diffrn_orient_matrix_UB_33 0.0269168000
_diffrn_radiation_monochromator mirror
_diffrn_radiation_probe x-ray
_diffrn_radiation_type 'Cu K\a'
_diffrn_radiation_wavelength 1.54184
_diffrn_reflns_av_R_equivalents 0.0528
_diffrn_reflns_av_unetI/netI 0.0393
_diffrn_reflns_Laue_measured_fraction_full 1.000
_diffrn_reflns_Laue_measured_fraction_max 1.000
_diffrn_reflns_limit_h_max 10
_diffrn_reflns_limit_h_min -11
_diffrn_reflns_limit_k_max 18
_diffrn_reflns_limit_k_min -18
_diffrn_reflns_limit_l_max 15
_diffrn_reflns_limit_l_min -15
_diffrn_reflns_number 30331
_diffrn_reflns_point_group_measured_fraction_full 1.000
_diffrn_reflns_point_group_measured_fraction_max 1.000
_diffrn_reflns_theta_full 67.684
_diffrn_reflns_theta_max 71.991
_diffrn_reflns_theta_min 3.672
_diffrn_source 'micro-focus sealed X-ray tube'
_diffrn_source_type 'SuperNova (Cu) X-ray Source'
_exptl_absorpt_coefficient_mu 3.056
_exptl_absorpt_correction_T_max 0.984
_exptl_absorpt_correction_T_min 0.815
_exptl_absorpt_correction_type gaussian
_exptl_absorpt_process_details
;
CrysAlisPro 1.171.38.30a (Agilent, 2015)
Numerical absorption correction based on gaussian integration over
            a multifaceted crystal model
Empirical absorption correction using spherical harmonics,
 implemented in SCALE3 ABSPACK scaling algorithm.
;
_exptl_crystal_colour 'clear colourless'
_exptl_crystal_colour_lustre clear
_exptl_crystal_colour_primary colourless
_exptl_crystal_density_diffrn 1.410
_exptl_crystal_description plate
_exptl_crystal_F_000 756
_exptl_crystal_size_max 0.217
_exptl_crystal_size_mid 0.117
_exptl_crystal_size_min 0.011
_refine_diff_density_max 0.294
_refine_diff_density_min -0.718
_refine_diff_density_rms 0.056
_refine_ls_abs_structure_details
;
 Refined as an inversion twin.
;
_refine_ls_abs_structure_Flack 0.498(16)
_refine_ls_extinction_method none
_refine_ls_goodness_of_fit_ref 1.038
_refine_ls_hydrogen_treatment constr
_refine_ls_matrix_type full
_refine_ls_number_parameters 417
_refine_ls_number_reflns 6734
_refine_ls_number_restraints 1
_refine_ls_restrained_S_all 1.038
_refine_ls_R_factor_all 0.0478
_refine_ls_R_factor_gt 0.0425
_refine_ls_shift/su_max 0.000
_refine_ls_shift/su_mean 0.000
_refine_ls_structure_factor_coef Fsqd
_refine_ls_weighting_details 'w=1/[\s^2^(Fo^2^)+(0.0667P)^2^+0.3461P] where P=(Fo^2^+2Fc^2^)/3'
_refine_ls_weighting_scheme calc
_refine_ls_wR_factor_gt 0.1072
_refine_ls_wR_factor_ref 0.1116
_reflns_Friedel_coverage 0.921
_reflns_Friedel_fraction_full 1.000
_reflns_Friedel_fraction_max 1.000
_reflns_number_gt 6155
_reflns_number_total 6734
_reflns_threshold_expression 'I > 2\s(I)'
_cod_data_source_file c6dt04608h2.cif
_cod_data_source_block horst33
_cod_depositor_comments 'Adding full bibliography for 7041769--7041777.cif.'
_cod_original_cell_volume 1711.91(8)
_cod_database_code 7041774
_chemical_oxdiff_formula 'C22 H38 F7 K O6 Si3'
_reflns_odcompleteness_completeness 100.00
_reflns_odcompleteness_iscentric 1
_reflns_odcompleteness_theta 66.97
_oxdiff_exptl_absorpt_empirical_details
;
Empirical correction (ABSPACK) includes:
- Absorption correction using spherical harmonics
- Frame scaling
- Detector area scaling
;
_oxdiff_exptl_absorpt_empirical_full_max 1.798
_oxdiff_exptl_absorpt_empirical_full_min 0.603
_shelx_space_group_comment
;
The symmetry employed for this shelxl refinement is uniquely defined
by the following loop, which should always be used as a source of
symmetry information in preference to the above space-group names.
They are only intended as comments.
;
_shelxl_version_number 2014-3

loop_
_space_group_symop_operation_xyz
'x, y, z'
'-x, y+1/2, -z'

loop_
_atom_site_label
_atom_site_type_symbol
_atom_site_fract_x
_atom_site_fract_y
_atom_site_fract_z
_atom_site_U_iso_or_equiv
_atom_site_adp_type
_atom_site_occupancy
_atom_site_site_symmetry_order
_atom_site_calc_flag
_atom_site_refinement_flags_posn
_atom_site_refinement_flags_adp
_atom_site_refinement_flags_occupancy
_atom_site_disorder_assembly
_atom_site_disorder_group
K1 K 0.33030(9) 0.78119(6) 0.48978(7) 0.0316(2) Uani 1 1 d . . . . .
Si1 Si 0.92422(14) 0.64621(8) 0.99406(10) 0.0348(3) Uani 1 1 d . . . . .
Si2 Si 0.62166(12) 0.78470(8) 0.70391(9) 0.0316(2) Uani 1 1 d . . . . .
Si3 Si 0.96320(15) 0.85353(9) 1.27478(11) 0.0380(3) Uani 1 1 d . . . . .
F1 F 0.4965(3) 0.70484(18) 0.6644(2) 0.0423(7) Uani 1 1 d . . . . .
F2 F 0.4980(3) 0.8548(2) 0.7173(3) 0.0513(8) Uani 1 1 d . . . . .
F3 F 0.6542(3) 0.7826(2) 0.5782(2) 0.0488(7) Uani 1 1 d . . . . .
F4 F 0.7413(3) 0.86592(17) 0.7370(3) 0.0452(7) Uani 1 1 d . . . . .
F5 F 0.883(3) 0.809(3) 1.352(2) 0.075(2) Uani 0.191(15) 1 d . . P A 2
F5B F 0.8493(7) 0.8518(6) 1.3514(5) 0.075(2) Uani 0.809(15) 1 d . . P A 1
F6 F 0.926(4) 0.9459(16) 1.265(2) 0.067(2) Uani 0.191(15) 1 d . . P A 2
F6B F 0.9991(10) 0.9575(3) 1.2622(4) 0.067(2) Uani 0.809(15) 1 d . . P A 1
F7 F 1.112(3) 0.842(2) 1.317(3) 0.067(2) Uani 0.191(15) 1 d . . P A 2
F7B F 1.0974(7) 0.8083(5) 1.3425(5) 0.067(2) Uani 0.809(15) 1 d . . P A 1
O1 O 0.3945(4) 0.6436(2) 0.3435(3) 0.0379(7) Uani 1 1 d . . . . .
O2 O 0.1737(4) 0.6120(2) 0.4621(3) 0.0377(7) Uani 1 1 d . . . . .
O3 O 0.1081(3) 0.7505(2) 0.6061(3) 0.0385(7) Uani 1 1 d . . . . .
O4 O 0.1652(4) 0.9332(2) 0.5547(3) 0.0370(7) Uani 1 1 d . . . . .
O5 O 0.3874(4) 0.96389(19) 0.4368(3) 0.0354(7) Uani 1 1 d . . . . .
O6 O 0.4448(4) 0.8233(2) 0.2934(3) 0.0378(7) Uani 1 1 d . . . . .
C1 C 0.8336(5) 0.7237(3) 0.8839(4) 0.0350(10) Uani 1 1 d . . . . .
H1 H 0.8782 0.7783 0.8736 0.042 Uiso 1 1 calc R U . . .
C2 C 0.7096(5) 0.7079(3) 0.8179(4) 0.0344(9) Uani 1 1 d . . . . .
H2 H 0.6633 0.6543 0.8296 0.041 Uiso 1 1 calc R U . . .
C3 C 0.9600(5) 0.7120(3) 1.1278(4) 0.0383(10) Uani 1 1 d . . . . .
H3 H 1.0159 0.6844 1.1884 0.046 Uiso 1 1 calc R U . . .
C4 C 0.9118(5) 0.7946(3) 1.1423(4) 0.0400(10) Uani 1 1 d . . . . .
H4 H 0.8513 0.8227 1.0846 0.048 Uiso 1 1 calc R U . . .
C5 C 1.0976(5) 0.6097(3) 0.9634(4) 0.0367(10) Uani 1 1 d . . . . .
C6 C 1.1666(5) 0.6586(3) 0.8905(4) 0.0409(11) Uani 1 1 d . . . . .
H6 H 1.1227 0.7093 0.8542 0.049 Uiso 1 1 calc R U . . .
C7 C 1.2987(6) 0.6335(4) 0.8710(4) 0.0475(12) Uani 1 1 d . . . . .
H7 H 1.3423 0.6671 0.8223 0.057 Uiso 1 1 calc R U . . .
C8 C 1.3645(6) 0.5587(4) 0.9242(5) 0.0485(13) Uani 1 1 d . . . . .
H8 H 1.4532 0.5421 0.9116 0.058 Uiso 1 1 calc R U . . .
C9 C 1.3003(6) 0.5080(3) 0.9961(4) 0.0445(12) Uani 1 1 d . . . . .
H9 H 1.3452 0.4574 1.0315 0.053 Uiso 1 1 calc R U . . .
C10 C 1.1678(6) 0.5333(3) 1.0152(4) 0.0405(11) Uani 1 1 d . . . . .
H10 H 1.1248 0.4987 1.0634 0.049 Uiso 1 1 calc R U . . .
C11 C 0.8168(5) 0.5440(3) 1.0143(4) 0.0360(10) Uani 1 1 d . . . . .
C12 C 0.8241(6) 0.4648(4) 0.9530(5) 0.0485(12) Uani 1 1 d . . . . .
H12 H 0.8835 0.4627 0.9010 0.058 Uiso 1 1 calc R U . . .
C13 C 0.7443(7) 0.3889(4) 0.9684(5) 0.0529(14) Uani 1 1 d . . . . .
H13 H 0.7516 0.3365 0.9272 0.064 Uiso 1 1 calc R U . . .
C14 C 0.6546(6) 0.3907(3) 1.0442(5) 0.0465(12) Uani 1 1 d . . . . .
H14 H 0.6009 0.3399 1.0542 0.056 Uiso 1 1 calc R U . . .
C15 C 0.6451(6) 0.4682(4) 1.1048(5) 0.0460(12) Uani 1 1 d . . . . .
H15 H 0.5844 0.4698 1.1558 0.055 Uiso 1 1 calc R U . . .
C16 C 0.7254(6) 0.5447(3) 1.0907(4) 0.0415(11) Uani 1 1 d . . . . .
H16 H 0.7180 0.5966 1.1327 0.050 Uiso 1 1 calc R U . . .
C17 C 0.3119(6) 0.5631(3) 0.3302(5) 0.0424(11) Uani 1 1 d . . . . .
H17A H 0.3668 0.5128 0.3092 0.051 Uiso 1 1 calc R U . . .
H17B H 0.2306 0.5716 0.2722 0.051 Uiso 1 1 calc R U . . .
C18 C 0.2659(6) 0.5426(3) 0.4380(5) 0.0433(12) Uani 1 1 d . . . . .
H18A H 0.2183 0.4843 0.4334 0.052 Uiso 1 1 calc R U . . .
H18B H 0.3471 0.5393 0.4971 0.052 Uiso 1 1 calc R U . . .
C19 C 0.1213(6) 0.5937(3) 0.5614(4) 0.0448(12) Uani 1 1 d . . . . .
H19A H 0.1990 0.5877 0.6231 0.054 Uiso 1 1 calc R U . . .
H19B H 0.0693 0.5370 0.5539 0.054 Uiso 1 1 calc R U . . .
C20 C 0.0277(6) 0.6696(3) 0.5837(4) 0.0435(11) Uani 1 1 d . . . . .
H20A H -0.0459 0.6787 0.5197 0.052 Uiso 1 1 calc R U . . .
H20B H -0.0161 0.6545 0.6469 0.052 Uiso 1 1 calc R U . . .
C21 C 0.0233(5) 0.8252(4) 0.6281(4) 0.0412(10) Uani 1 1 d . . . . .
H21A H -0.0215 0.8113 0.6912 0.049 Uiso 1 1 calc R U . . .
H21B H -0.0494 0.8366 0.5642 0.049 Uiso 1 1 calc R U . . .
C22 C 0.1148(6) 0.9071(4) 0.6526(4) 0.0430(11) Uani 1 1 d . . . . .
H22A H 0.0615 0.9566 0.6774 0.052 Uiso 1 1 calc R U . . .
H22B H 0.1933 0.8934 0.7114 0.052 Uiso 1 1 calc R U . . .
C23 C 0.2569(6) 1.0095(3) 0.5734(4) 0.0395(11) Uani 1 1 d . . . . .
H23A H 0.3386 0.9944 0.6285 0.047 Uiso 1 1 calc R U . . .
H23B H 0.2090 1.0602 0.6012 0.047 Uiso 1 1 calc R U . . .
C24 C 0.3016(5) 1.0355(3) 0.4670(4) 0.0395(11) Uani 1 1 d . . . . .
H24A H 0.2200 1.0442 0.4093 0.047 Uiso 1 1 calc R U . . .
H24B H 0.3543 1.0920 0.4763 0.047 Uiso 1 1 calc R U . . .
C25 C 0.4254(6) 0.9806(3) 0.3310(4) 0.0433(12) Uani 1 1 d . . . . .
H25A H 0.4724 1.0389 0.3314 0.052 Uiso 1 1 calc R U . . .
H25B H 0.3420 0.9819 0.2739 0.052 Uiso 1 1 calc R U . . .
C26 C 0.5214(6) 0.9062(3) 0.3077(5) 0.0445(12) Uani 1 1 d . . . . .
H26A H 0.5586 0.9201 0.2409 0.053 Uiso 1 1 calc R U . . .
H26B H 0.5996 0.9005 0.3690 0.053 Uiso 1 1 calc R U . . .
C27 C 0.5275(6) 0.7508(3) 0.2629(5) 0.0483(13) Uani 1 1 d . . . . .
H27A H 0.6066 0.7392 0.3219 0.058 Uiso 1 1 calc R U . . .
H27B H 0.5635 0.7666 0.1962 0.058 Uiso 1 1 calc R U . . .
C28 C 0.4373(7) 0.6683(3) 0.2427(5) 0.0467(12) Uani 1 1 d . . . . .
H28A H 0.3556 0.6808 0.1863 0.056 Uiso 1 1 calc R U . . .
H28B H 0.4894 0.6188 0.2167 0.056 Uiso 1 1 calc R U . . .

loop_
_atom_site_aniso_label
_atom_site_aniso_U_11
_atom_site_aniso_U_22
_atom_site_aniso_U_33
_atom_site_aniso_U_23
_atom_site_aniso_U_13
_atom_site_aniso_U_12
K1 0.0333(4) 0.0215(3) 0.0381(4) 0.0020(3) 0.0012(3) -0.0009(4)
Si1 0.0391(7) 0.0309(6) 0.0322(6) -0.0003(4) 0.0004(5) 0.0002(5)
Si2 0.0324(6) 0.0220(4) 0.0396(6) 0.0029(5) 0.0039(4) 0.0041(5)
Si3 0.0371(7) 0.0363(6) 0.0397(6) -0.0024(5) 0.0044(5) 0.0015(5)
F1 0.0391(15) 0.0294(12) 0.0538(16) 0.0091(11) -0.0042(12) -0.0023(11)
F2 0.0472(18) 0.0350(14) 0.074(2) 0.0047(14) 0.0168(15) 0.0157(13)
F3 0.0576(18) 0.0479(15) 0.0414(14) 0.0075(13) 0.0101(13) 0.0026(15)
F4 0.0443(16) 0.0285(12) 0.0594(17) 0.0070(11) -0.0001(13) -0.0021(11)
F5 0.057(3) 0.112(6) 0.063(2) -0.044(4) 0.033(2) -0.027(4)
F5B 0.057(3) 0.112(6) 0.063(2) -0.044(4) 0.033(2) -0.027(4)
F6 0.121(6) 0.0310(19) 0.051(2) -0.0048(15) 0.023(3) -0.018(3)
F6B 0.121(6) 0.0310(19) 0.051(2) -0.0048(15) 0.023(3) -0.018(3)
F7 0.071(3) 0.055(4) 0.061(3) -0.022(3) -0.027(2) 0.028(3)
F7B 0.071(3) 0.055(4) 0.061(3) -0.022(3) -0.027(2) 0.028(3)
O1 0.0437(18) 0.0207(13) 0.0489(18) -0.0030(12) 0.0071(14) -0.0057(13)
O2 0.0429(19) 0.0244(14) 0.0460(18) 0.0025(12) 0.0085(15) -0.0038(13)
O3 0.0356(18) 0.0336(15) 0.0457(18) -0.0017(13) 0.0057(14) -0.0082(13)
O4 0.0412(19) 0.0284(15) 0.0414(17) -0.0032(12) 0.0072(14) -0.0015(13)
O5 0.0409(18) 0.0204(13) 0.0443(17) 0.0025(11) 0.0061(14) 0.0010(12)
O6 0.0465(19) 0.0212(13) 0.0472(18) -0.0025(12) 0.0129(15) -0.0039(13)
C1 0.040(3) 0.028(2) 0.035(2) 0.0027(16) 0.0039(19) 0.0005(17)
C2 0.040(3) 0.0235(18) 0.040(2) 0.0005(16) 0.0081(19) 0.0014(17)
C3 0.041(3) 0.039(2) 0.033(2) 0.0007(18) 0.0017(19) 0.0013(19)
C4 0.040(2) 0.042(3) 0.036(2) 0.0005(19) 0.0001(18) 0.001(2)
C5 0.042(3) 0.034(2) 0.032(2) -0.0038(17) -0.0001(19) -0.0019(19)
C6 0.038(3) 0.042(3) 0.040(2) 0.0010(19) -0.0008(19) 0.000(2)
C7 0.043(3) 0.054(3) 0.045(3) -0.004(2) 0.005(2) -0.008(2)
C8 0.042(3) 0.054(3) 0.048(3) -0.016(2) 0.004(2) -0.002(2)
C9 0.045(3) 0.036(2) 0.049(3) -0.005(2) 0.000(2) 0.006(2)
C10 0.045(3) 0.031(2) 0.043(3) -0.0030(18) 0.001(2) 0.001(2)
C11 0.042(3) 0.033(2) 0.030(2) 0.0033(17) -0.0021(18) -0.0010(19)
C12 0.052(3) 0.043(3) 0.052(3) -0.008(2) 0.012(2) -0.002(2)
C13 0.063(4) 0.038(3) 0.057(3) -0.012(2) 0.009(3) -0.007(2)
C14 0.048(3) 0.036(2) 0.051(3) 0.011(2) -0.004(2) -0.003(2)
C15 0.046(3) 0.044(3) 0.047(3) 0.011(2) 0.007(2) 0.001(2)
C16 0.044(3) 0.038(2) 0.042(2) 0.0021(19) 0.006(2) 0.003(2)
C17 0.047(3) 0.0180(18) 0.063(3) -0.0084(18) 0.011(2) -0.0078(18)
C18 0.045(3) 0.0218(19) 0.062(3) 0.0034(19) 0.008(2) -0.0012(19)
C19 0.053(3) 0.035(2) 0.046(3) 0.003(2) 0.009(2) -0.014(2)
C20 0.048(3) 0.040(2) 0.044(3) 0.0004(19) 0.010(2) -0.020(2)
C21 0.038(3) 0.048(3) 0.039(2) -0.0014(19) 0.011(2) -0.004(2)
C22 0.048(3) 0.042(2) 0.040(2) -0.006(2) 0.009(2) -0.002(2)
C23 0.043(3) 0.026(2) 0.049(3) -0.0062(17) 0.004(2) -0.0009(18)
C24 0.044(3) 0.0188(19) 0.053(3) -0.0004(17) 0.000(2) 0.0021(18)
C25 0.064(3) 0.0219(19) 0.044(2) 0.0038(17) 0.010(2) -0.006(2)
C26 0.058(3) 0.025(2) 0.054(3) -0.0003(19) 0.019(2) -0.012(2)
C27 0.053(3) 0.029(2) 0.069(3) -0.006(2) 0.028(3) -0.002(2)
C28 0.058(3) 0.027(2) 0.058(3) -0.0097(19) 0.020(3) -0.004(2)

loop_
_atom_type_symbol
_atom_type_description
_atom_type_scat_dispersion_real
_atom_type_scat_dispersion_imag
_atom_type_scat_source
C C 0.0181 0.0091 'International Tables Vol C Tables 4.2.6.8 and 6.1.1.4'
H H 0.0000 0.0000 'International Tables Vol C Tables 4.2.6.8 and 6.1.1.4'
F F 0.0727 0.0534 'International Tables Vol C Tables 4.2.6.8 and 6.1.1.4'
K K 0.3868 1.0657 'International Tables Vol C Tables 4.2.6.8 and 6.1.1.4'
O O 0.0492 0.0322 'International Tables Vol C Tables 4.2.6.8 and 6.1.1.4'
Si Si 0.2541 0.3302 'International Tables Vol C Tables 4.2.6.8 and 6.1.1.4'

loop_
_exptl_crystal_face_index_h
_exptl_crystal_face_index_k
_exptl_crystal_face_index_l
_exptl_crystal_face_perp_dist
0 0 -1 0.0055
3 5 -2 0.1119
-1 -5 0 0.0927
5 -5 -3 0.0633
6 -1 -3 0.0639
-3 8 2 0.0686
-6 -1 3 0.0386
0 0 1 0.0055

loop_
_geom_angle_atom_site_label_1
_geom_angle_atom_site_label_2
_geom_angle_atom_site_label_3
_geom_angle
_geom_angle_site_symmetry_1
_geom_angle_site_symmetry_3
F1 K1 Si2 28.14(6) . .
F1 K1 F2 45.48(8) . .
F1 K1 F3 45.92(9) . .
F1 K1 F7 169.0(8) . 1_454
F1 K1 O1 92.08(10) . .
F1 K1 O2 87.77(9) . .
F1 K1 O3 86.25(10) . .
F1 K1 O4 112.43(10) . .
F1 K1 O5 117.65(9) . .
F1 K1 O6 119.25(10) . .
F2 K1 Si2 27.41(5) . .
F3 K1 Si2 27.67(6) . .
F3 K1 F2 50.58(8) . .
F7 K1 Si2 160.7(6) 1_454 .
F7 K1 F2 138.0(6) 1_454 .
F7 K1 F3 145.0(8) 1_454 .
F7 K1 O2 83.1(7) 1_454 .
F7 K1 O4 66.1(6) 1_454 .
F7 K1 O6 70.1(8) 1_454 .
F7B K1 Si2 169.25(13) 1_454 .
F7B K1 F1 157.0(2) 1_454 .
F7B K1 F2 142.15(13) 1_454 .
F7B K1 F3 155.8(2) 1_454 .
F7B K1 O1 86.17(14) 1_454 .
F7B K1 O2 71.74(19) 1_454 .
F7B K1 O3 74.6(2) 1_454 .
F7B K1 O4 68.43(14) 1_454 .
F7B K1 O5 83.06(19) 1_454 .
F7B K1 O6 78.9(2) 1_454 .
O1 K1 Si2 104.22(7) . .
O1 K1 F2 131.62(9) . .
O1 K1 F3 84.59(9) . .
O1 K1 F7 88.5(6) . 1_454
O1 K1 O2 58.89(10) . .
O1 K1 O4 154.42(10) . .
O1 K1 O5 117.21(10) . .
O1 K1 O6 58.00(9) . .
O2 K1 Si2 115.82(7) . .
O2 K1 F2 125.02(9) . .
O2 K1 F3 121.07(10) . .
O2 K1 O4 112.77(10) . .
O3 K1 Si2 102.15(7) . .
O3 K1 F2 85.94(9) . .
O3 K1 F3 129.31(9) . .
O3 K1 F7 83.9(8) . 1_454
O3 K1 O1 118.37(10) . .
O3 K1 O2 59.48(10) . .
O3 K1 O4 59.04(10) . .
O3 K1 O5 117.60(10) . .
O3 K1 O6 153.47(10) . .
O4 K1 Si2 101.02(7) . .
O4 K1 F2 73.72(8) . .
O4 K1 F3 117.41(9) . .
O5 K1 Si2 89.61(7) . .
O5 K1 F2 77.64(9) . .
O5 K1 F3 81.34(9) . .
O5 K1 F7 71.5(7) . 1_454
O5 K1 O2 154.56(10) . .
O5 K1 O4 58.56(10) . .
O5 K1 O6 59.21(9) . .
O6 K1 Si2 104.11(8) . .
O6 K1 F2 116.57(9) . .
O6 K1 F3 77.21(9) . .
O6 K1 O2 110.88(10) . .
O6 K1 O4 111.61(9) . .
C1 Si1 C3 107.8(2) . .
C1 Si1 C11 112.7(2) . .
C5 Si1 C1 110.9(2) . .
C5 Si1 C3 106.8(2) . .
C5 Si1 C11 109.7(2) . .
C11 Si1 C3 108.7(2) . .
F1 Si2 K1 48.29(9) . .
F1 Si2 C2 90.10(17) . .
F2 Si2 K1 64.53(13) . .
F2 Si2 F1 88.12(16) . .
F2 Si2 F3 112.34(18) . .
F2 Si2 F4 90.72(17) . .
F2 Si2 C2 123.9(2) . .
F3 Si2 K1 63.57(12) . .
F3 Si2 F1 87.96(17) . .
F3 Si2 F4 90.10(17) . .
F3 Si2 C2 123.63(19) . .
F4 Si2 K1 128.91(11) . .
F4 Si2 F1 177.16(15) . .
F4 Si2 C2 92.69(18) . .
C2 Si2 K1 138.39(15) . .
F5 Si3 C4 105.4(11) . .
F5B Si3 F6B 105.3(3) . .
F5B Si3 C4 114.3(3) . .
F6 Si3 F5 109.3(15) . .
F6 Si3 F7 111.6(16) . .
F6 Si3 C4 110.8(11) . .
F6B Si3 C4 113.7(3) . .
F7 Si3 F5 108.6(18) . .
F7 Si3 C4 111.0(12) . .
F7B Si3 F5B 106.4(4) . .
F7B Si3 F6B 106.7(3) . .
F7B Si3 C4 109.8(3) . .
Si2 F1 K1 103.57(12) . .
Si2 F2 K1 88.06(14) . .
Si2 F3 K1 88.76(13) . .
Si3 F7 K1 149(2) . 1_656
Si3 F7B K1 162.0(3) . 1_656
C17 O1 K1 119.0(3) . .
C28 O1 K1 119.7(2) . .
C28 O1 C17 111.0(4) . .
C18 O2 K1 107.8(3) . .
C18 O2 C19 111.9(4) . .
C19 O2 K1 108.6(3) . .
C20 O3 K1 118.5(3) . .
C20 O3 C21 111.6(4) . .
C21 O3 K1 119.2(3) . .
C22 O4 K1 107.8(3) . .
C22 O4 C23 112.0(4) . .
C23 O4 K1 106.9(3) . .
C24 O5 K1 119.5(3) . .
C25 O5 K1 117.4(2) . .
C25 O5 C24 111.2(3) . .
C26 O6 K1 110.5(3) . .
C26 O6 C27 111.8(4) . .
C27 O6 K1 111.9(3) . .
Si1 C1 H1 117.1 . .
C2 C1 Si1 125.8(3) . .
C2 C1 H1 117.1 . .
Si2 C2 H2 117.2 . .
C1 C2 Si2 125.6(3) . .
C1 C2 H2 117.2 . .
Si1 C3 H3 117.5 . .
C4 C3 Si1 125.0(4) . .
C4 C3 H3 117.5 . .
Si3 C4 H4 119.8 . .
C3 C4 Si3 120.4(4) . .
C3 C4 H4 119.8 . .
C6 C5 Si1 121.8(4) . .
C6 C5 C10 116.8(5) . .
C10 C5 Si1 121.4(4) . .
C5 C6 H6 119.1 . .
C7 C6 C5 121.8(5) . .
C7 C6 H6 119.1 . .
C6 C7 H7 120.2 . .
C8 C7 C6 119.6(5) . .
C8 C7 H7 120.2 . .
C7 C8 H8 119.7 . .
C7 C8 C9 120.6(5) . .
C9 C8 H8 119.7 . .
C8 C9 H9 120.2 . .
C8 C9 C10 119.6(5) . .
C10 C9 H9 120.2 . .
C5 C10 H10 119.2 . .
C9 C10 C5 121.6(5) . .
C9 C10 H10 119.2 . .
C12 C11 Si1 121.3(4) . .
C12 C11 C16 117.7(5) . .
C16 C11 Si1 121.0(4) . .
C11 C12 H12 119.4 . .
C13 C12 C11 121.2(5) . .
C13 C12 H12 119.4 . .
C12 C13 H13 119.8 . .
C14 C13 C12 120.5(5) . .
C14 C13 H13 119.8 . .
C13 C14 H14 120.3 . .
C15 C14 C13 119.3(5) . .
C15 C14 H14 120.3 . .
C14 C15 H15 119.6 . .
C14 C15 C16 120.8(5) . .
C16 C15 H15 119.6 . .
C11 C16 C15 120.6(5) . .
C11 C16 H16 119.7 . .
C15 C16 H16 119.7 . .
O1 C17 H17A 110.0 . .
O1 C17 H17B 110.0 . .
O1 C17 C18 108.4(4) . .
H17A C17 H17B 108.4 . .
C18 C17 H17A 110.0 . .
C18 C17 H17B 110.0 . .
O2 C18 C17 109.5(4) . .
O2 C18 H18A 109.8 . .
O2 C18 H18B 109.8 . .
C17 C18 H18A 109.8 . .
C17 C18 H18B 109.8 . .
H18A C18 H18B 108.2 . .
O2 C19 H19A 109.8 . .
O2 C19 H19B 109.8 . .
O2 C19 C20 109.5(4) . .
H19A C19 H19B 108.2 . .
C20 C19 H19A 109.8 . .
C20 C19 H19B 109.8 . .
O3 C20 C19 109.4(4) . .
O3 C20 H20A 109.8 . .
O3 C20 H20B 109.8 . .
C19 C20 H20A 109.8 . .
C19 C20 H20B 109.8 . .
H20A C20 H20B 108.2 . .
O3 C21 H21A 110.0 . .
O3 C21 H21B 110.0 . .
O3 C21 C22 108.6(4) . .
H21A C21 H21B 108.3 . .
C22 C21 H21A 110.0 . .
C22 C21 H21B 110.0 . .
O4 C22 C21 109.1(4) . .
O4 C22 H22A 109.9 . .
O4 C22 H22B 109.9 . .
C21 C22 H22A 109.9 . .
C21 C22 H22B 109.9 . .
H22A C22 H22B 108.3 . .
O4 C23 H23A 109.8 . .
O4 C23 H23B 109.8 . .
O4 C23 C24 109.3(4) . .
H23A C23 H23B 108.3 . .
C24 C23 H23A 109.8 . .
C24 C23 H23B 109.8 . .
O5 C24 C23 107.9(4) . .
O5 C24 H24A 110.1 . .
O5 C24 H24B 110.1 . .
C23 C24 H24A 110.1 . .
C23 C24 H24B 110.1 . .
H24A C24 H24B 108.4 . .
O5 C25 H25A 110.0 . .
O5 C25 H25B 110.0 . .
O5 C25 C26 108.4(4) . .
H25A C25 H25B 108.4 . .
C26 C25 H25A 110.0 . .
C26 C25 H25B 110.0 . .
O6 C26 C25 108.9(4) . .
O6 C26 H26A 109.9 . .
O6 C26 H26B 109.9 . .
C25 C26 H26A 109.9 . .
C25 C26 H26B 109.9 . .
H26A C26 H26B 108.3 . .
O6 C27 H27A 110.0 . .
O6 C27 H27B 110.0 . .
O6 C27 C28 108.4(4) . .
H27A C27 H27B 108.4 . .
C28 C27 H27A 110.0 . .
C28 C27 H27B 110.0 . .
O1 C28 C27 108.4(4) . .
O1 C28 H28A 110.0 . .
O1 C28 H28B 110.0 . .
C27 C28 H28A 110.0 . .
C27 C28 H28B 110.0 . .
H28A C28 H28B 108.4 . .

loop_
_geom_bond_atom_site_label_1
_geom_bond_atom_site_label_2
_geom_bond_distance
_geom_bond_site_symmetry_2
K1 Si2 3.4928(14) .
K1 F1 2.682(3) .
K1 F2 3.155(4) .
K1 F3 3.128(3) .
K1 F7 2.86(3) 1_454
K1 F7B 2.654(5) 1_454
K1 O1 2.841(3) .
K1 O2 2.902(3) .
K1 O3 2.814(4) .
K1 O4 2.937(3) .
K1 O5 2.841(3) .
K1 O6 2.883(4) .
Si1 C1 1.862(4) .
Si1 C3 1.879(5) .
Si1 C5 1.860(5) .
Si1 C11 1.868(5) .
Si2 F1 1.695(3) .
Si2 F2 1.609(3) .
Si2 F3 1.622(3) .
Si2 F4 1.663(3) .
Si2 C2 1.877(5) .
Si3 F5 1.48(3) .
Si3 F5B 1.567(6) .
Si3 F6 1.41(3) .
Si3 F6B 1.581(6) .
Si3 F7 1.45(3) .
Si3 F7B 1.561(6) .
Si3 C4 1.828(5) .
F7 K1 2.86(3) 1_656
F7B K1 2.654(5) 1_656
O1 C17 1.422(5) .
O1 C28 1.415(6) .
O2 C18 1.419(6) .
O2 C19 1.421(6) .
O3 C20 1.422(5) .
O3 C21 1.424(6) .
O4 C22 1.423(6) .
O4 C23 1.423(6) .
O5 C24 1.430(6) .
O5 C25 1.427(6) .
O6 C26 1.421(5) .
O6 C27 1.422(6) .
C1 H1 0.9300 .
C1 C2 1.343(7) .
C2 H2 0.9300 .
C3 H3 0.9300 .
C3 C4 1.324(7) .
C4 H4 0.9300 .
C5 C6 1.402(7) .
C5 C10 1.406(7) .
C6 H6 0.9300 .
C6 C7 1.390(8) .
C7 H7 0.9300 .
C7 C8 1.376(8) .
C8 H8 0.9300 .
C8 C9 1.381(9) .
C9 H9 0.9300 .
C9 C10 1.392(8) .
C10 H10 0.9300 .
C11 C12 1.394(7) .
C11 C16 1.394(8) .
C12 H12 0.9300 .
C12 C13 1.387(8) .
C13 H13 0.9300 .
C13 C14 1.377(9) .
C14 H14 0.9300 .
C14 C15 1.371(8) .
C15 H15 0.9300 .
C15 C16 1.395(8) .
C16 H16 0.9300 .
C17 H17A 0.9700 .
C17 H17B 0.9700 .
C17 C18 1.495(8) .
C18 H18A 0.9700 .
C18 H18B 0.9700 .
C19 H19A 0.9700 .
C19 H19B 0.9700 .
C19 C20 1.492(8) .
C20 H20A 0.9700 .
C20 H20B 0.9700 .
C21 H21A 0.9700 .
C21 H21B 0.9700 .
C21 C22 1.493(7) .
C22 H22A 0.9700 .
C22 H22B 0.9700 .
C23 H23A 0.9700 .
C23 H23B 0.9700 .
C23 C24 1.491(7) .
C24 H24A 0.9700 .
C24 H24B 0.9700 .
C25 H25A 0.9700 .
C25 H25B 0.9700 .
C25 C26 1.494(8) .
C26 H26A 0.9700 .
C26 H26B 0.9700 .
C27 H27A 0.9700 .
C27 H27B 0.9700 .
C27 C28 1.489(7) .
C28 H28A 0.9700 .
C28 H28B 0.9700 .

loop_
_geom_torsion_atom_site_label_1
_geom_torsion_atom_site_label_2
_geom_torsion_atom_site_label_3
_geom_torsion_atom_site_label_4
_geom_torsion
_geom_torsion_site_symmetry_4
K1 Si2 C2 C1 172.5(3) .
K1 O1 C17 C18 -32.9(5) .
K1 O1 C28 C27 37.3(5) .
K1 O2 C18 C17 -63.3(4) .
K1 O2 C19 C20 59.9(4) .
K1 O3 C20 C19 35.7(5) .
K1 O3 C21 C22 -36.8(5) .
K1 O4 C22 C21 -60.9(4) .
K1 O4 C23 C24 64.3(4) .
K1 O5 C24 C23 33.4(5) .
K1 O5 C25 C26 -40.4(5) .
K1 O6 C26 C25 -58.9(4) .
K1 O6 C27 C28 59.0(5) .
Si1 C1 C2 Si2 -177.9(3) .
Si1 C3 C4 Si3 -176.4(3) .
Si1 C5 C6 C7 177.3(4) .
Si1 C5 C10 C9 -177.2(4) .
Si1 C11 C12 C13 179.9(4) .
Si1 C11 C16 C15 179.7(4) .
F1 Si2 F2 K1 -43.80(12) .
F1 Si2 F3 K1 43.47(12) .
F1 Si2 C2 C1 173.3(4) .
F2 Si2 F1 K1 56.83(17) .
F2 Si2 F3 K1 -43.66(18) .
F2 Si2 C2 C1 -98.9(5) .
F3 Si2 F1 K1 -55.61(16) .
F3 Si2 F2 K1 43.22(17) .
F3 Si2 C2 C1 85.7(5) .
F4 Si2 F2 K1 133.62(12) .
F4 Si2 F3 K1 -134.47(12) .
F4 Si2 C2 C1 -6.2(4) .
F5 Si3 F7 K1 -6(3) 1_656
F5 Si3 F7B K1 -94.3(17) 1_656
F5 Si3 C4 C3 -74.6(16) .
F5B Si3 F7 K1 20(4) 1_656
F5B Si3 F7B K1 -75.4(17) 1_656
F5B Si3 C4 C3 -101.6(6) .
F6 Si3 F7 K1 115(3) 1_656
F6 Si3 F7B K1 18(2) 1_656
F6 Si3 C4 C3 167.4(17) .
F6B Si3 F7 K1 125(3) 1_656
F6B Si3 F7B K1 36.6(17) 1_656
F6B Si3 C4 C3 137.4(5) .
F7 Si3 F7B K1 63(3) 1_656
F7 Si3 C4 C3 42.8(16) .
F7B Si3 F7 K1 -30(2) 1_656
F7B Si3 C4 C3 17.9(6) .
O1 C17 C18 O2 65.8(5) .
O2 C19 C20 O3 -65.4(5) .
O3 C21 C22 O4 67.0(5) .
O4 C23 C24 O5 -67.0(5) .
O5 C25 C26 O6 67.1(5) .
O6 C27 C28 O1 -63.6(6) .
C1 Si1 C3 C4 8.2(6) .
C1 Si1 C5 C6 20.1(4) .
C1 Si1 C5 C10 -162.0(4) .
C1 Si1 C11 C12 88.9(5) .
C1 Si1 C11 C16 -90.6(4) .
C2 Si2 F1 K1 -179.26(18) .
C2 Si2 F2 K1 -132.66(19) .
C2 Si2 F3 K1 132.23(19) .
C3 Si1 C1 C2 -124.9(4) .
C3 Si1 C5 C6 -97.1(4) .
C3 Si1 C5 C10 80.7(4) .
C3 Si1 C11 C12 -151.7(4) .
C3 Si1 C11 C16 28.9(4) .
C4 Si3 F7 K1 -121(3) 1_656
C4 Si3 F7B K1 160.3(16) 1_656
C5 Si1 C1 C2 118.5(4) .
C5 Si1 C3 C4 127.4(5) .
C5 Si1 C11 C12 -35.2(5) .
C5 Si1 C11 C16 145.3(4) .
C5 C6 C7 C8 0.0(8) .
C6 C5 C10 C9 0.8(7) .
C6 C7 C8 C9 0.4(8) .
C7 C8 C9 C10 -0.3(8) .
C8 C9 C10 C5 -0.4(7) .
C10 C5 C6 C7 -0.6(7) .
C11 Si1 C1 C2 -4.9(5) .
C11 Si1 C3 C4 -114.3(5) .
C11 Si1 C5 C6 145.2(4) .
C11 Si1 C5 C10 -36.9(4) .
C11 C12 C13 C14 0.7(9) .
C12 C11 C16 C15 0.2(7) .
C12 C13 C14 C15 -0.2(8) .
C13 C14 C15 C16 -0.2(8) .
C14 C15 C16 C11 0.3(8) .
C16 C11 C12 C13 -0.6(8) .
C17 O1 C28 C27 -177.9(4) .
C18 O2 C19 C20 178.8(4) .
C19 O2 C18 C17 177.2(4) .
C20 O3 C21 C22 179.1(4) .
C21 O3 C20 C19 -179.9(4) .
C22 O4 C23 C24 -177.9(4) .
C23 O4 C22 C21 -178.2(4) .
C24 O5 C25 C26 176.8(4) .
C25 O5 C24 C23 175.4(4) .
C26 O6 C27 C28 -176.5(5) .
C27 O6 C26 C25 175.7(4) .
C28 O1 C17 C18 -178.0(4) .

loop_
_exptl_oxdiff_crystal_face_indexfrac_h
_exptl_oxdiff_crystal_face_indexfrac_k
_exptl_oxdiff_crystal_face_indexfrac_l
_exptl_oxdiff_crystal_face_x
_exptl_oxdiff_crystal_face_y
_exptl_oxdiff_crystal_face_z
-0.0017 -0.0004 -0.9979 -0.0091 0.1246 -0.0266
3.0431 4.9197 -2.0237 0.5689 0.1236 -0.4366
-1.0473 -4.9708 0.0215 -0.5403 0.0073 0.0863
5.3396 -4.6875 -2.6886 -0.3692 -0.0303 -0.9289
6.1005 -1.1113 -2.9942 0.0171 0.0002 -0.9999
-3.2322 8.0966 1.7236 0.7674 0.0615 0.6383
-6.1320 -0.6846 2.9767 -0.2035 -0.0150 0.9790
0.0017 0.0004 0.9979 0.0091 -0.1246 0.0266
